data_9014058
loop_
_publ_author_name
'Grice, J. D.'
'Ercit, T. S.'

_publ_section_title
;
 Ordering of Fe and Mg in the tourmaline crystal structure: The correct formula
 Sample: Dravite 43230
;
_journal_name_full 'Neues Jahrbuch fur Mineralogie, Abhandlungen'
_journal_page_first 245
_journal_page_last 266
_journal_volume 165
_journal_year 1993
_chemical_compound_source 'Yinnietharra, Western Australia'
_chemical_formula_sum 'Al6.109 B3.08 Ca0.09 F0.17 Fe0.06 H3.58 Li0.002 Mg2.73 Na0.82 O30.83 Si5.9 Ti0.11'
_chemical_name_mineral Dravite
_space_group_IT_number 160
_symmetry_space_group_name_Hall 'R 3 -2"'
_symmetry_space_group_name_H-M 'R 3 m :H'
_cell_angle_alpha 90
_cell_angle_beta 90
_cell_angle_gamma 120
_cell_length_a 15.941
_cell_length_b 15.941
_cell_length_c 7.201
_cell_volume 1584.727
_database_code_amcsd 0018792
_exptl_crystal_density_diffrn 3.022
_cod_original_sg_symbol_H-M 'R 3 m'
_cod_original_formula_sum 'Na.82 Ca.09 Mg2.73 Al6.109 Li.002 Fe.06 Ti.11 Si5.9 B3.08 O30.83 F.17 H3.58'
_cod_database_code 9014058

loop_
_space_group_symop_operation_xyz
x,y,z
2/3+x,1/3+y,1/3+z
1/3+x,2/3+y,2/3+z
x,x-y,z
2/3+x,1/3+x-y,1/3+z
1/3+x,2/3+x-y,2/3+z
-y,-x,z
2/3-y,1/3-x,1/3+z
1/3-y,2/3-x,2/3+z
-x+y,y,z
2/3-x+y,1/3+y,1/3+z
1/3-x+y,2/3+y,2/3+z
-y,x-y,z
2/3-y,1/3+x-y,1/3+z
1/3-y,2/3+x-y,2/3+z
-x+y,-x,z
2/3-x+y,1/3-x,1/3+z
1/3-x+y,2/3-x,2/3+z

loop_
_atom_site_label
_atom_site_fract_x
_atom_site_fract_y
_atom_site_fract_z
_atom_site_occupancy
_atom_site_U_iso_or_equiv
_atom_site_type_symbol
_atom_site_attached_hydrogens
NaX 0.00000 0.00000 0.23680 0.82000 0.02140 Na 0
CaX 0.00000 0.00000 0.23680 0.09000 0.02140 Ca 0
MgY 0.12484 0.06242 0.63250 0.74330 0.01080 Mg 0
AlY 0.12484 0.06242 0.63250 0.23300 0.01080 Al 0
LiY 0.12484 0.06242 0.63250 0.00070 0.01080 Li 0
Fe2Y 0.12484 0.06242 0.63250 0.01000 0.01080 Fe 0
Fe3Y 0.12484 0.06242 0.63250 0.01000 0.01080 Fe 0
AlZ 0.29795 0.26162 0.61210 0.90170 0.00460 Al 0
MgZ 0.29795 0.26162 0.61210 0.08330 0.00460 Mg 0
TiZ 0.29795 0.26162 0.61210 0.01500 0.00460 Ti 0
SiT 0.19182 0.18993 0.00000 0.98330 0.00520 Si 0
BT 0.19182 0.18993 0.00000 0.01330 0.00520 B 0
TiT 0.19182 0.18993 0.00000 0.00330 0.00520 Ti 0
B 0.10980 0.21960 0.45450 1.00000 0.00630 B 0
O-H1 0.00000 0.00000 0.77200 0.58000 0.01080 O 1
F1 0.00000 0.00000 0.77200 0.17000 0.01080 F 0
O1 0.00000 0.00000 0.77200 0.25000 0.01080 O 0
O2 0.06098 0.12200 0.48500 1.00000 0.01120 O 0
O3 0.26438 0.13219 0.51120 1.00000 0.01230 O 0
O4 0.09317 0.18634 0.07000 1.00000 0.01020 O 0
O5 0.18362 0.09181 0.09140 1.00000 0.01040 O 0
O6 0.19570 0.18560 0.77680 1.00000 0.00910 O 0
O7 0.28500 0.28475 0.07900 1.00000 0.00840 O 0
O8 0.20960 0.27020 0.44100 1.00000 0.00960 O 0
H3 0.26200 0.13100 0.40600 1.00000 0.01000 H 0

loop_
_cod_changelog_entry_id
_cod_changelog_entry_author
_cod_changelog_entry_date
_cod_changelog_entry_text
1
;cod-tools version 3.8.0
Id: cif_guess_AMCSD_atom_types 9581 2023-05-17 12:35:41Z saulius
;
2023-05-23T09:20:13+03:00
;Derived atom types and hydrogen counts
from atom names that follow the AMCSD naming convention
(Wat == water, O-H == hydroxyl).
;

loop_
_cod_related_entry_id
_cod_related_entry_database
_cod_related_entry_code
1 AMCSD 0018792

_cell_formula_units_Z 3
